data_7215038
loop_
_publ_author_name
'Kim, YooJin'
'Jung, Duk-Young'

_publ_section_title
;
 Structure evolution and coordination modes of metal-carboxylate
 frameworks with robust linear trinuclear complexes as building units
;
_journal_issue 14
_journal_name_full CrystEngComm
_journal_page_first 4567
_journal_paper_doi 10.1039/c2ce25099c
_journal_volume 14
_journal_year 2012
_chemical_formula_moiety 'C62 H40 Mn3 N4 O15'
_chemical_formula_sum 'C62 H40 Mn3 N4 O15'
_chemical_formula_weight 1245.80
_chemical_name_common Mn3(obc)3(bpy)2
_chemical_name_systematic
;
?
;
_space_group_IT_number 15
_symmetry_cell_setting monoclinic
_symmetry_space_group_name_Hall '-C 2yc'
_symmetry_space_group_name_H-M 'C 1 2/c 1'
_atom_sites_solution_hydrogens geom
_atom_sites_solution_primary direct
_atom_sites_solution_secondary difmap
_audit_creation_method SHELXL-97
_cell_angle_alpha 90.00
_cell_angle_beta 92.986(11)
_cell_angle_gamma 90.00
_cell_formula_units_Z 4
_cell_length_a 14.271(4)
_cell_length_b 17.077(4)
_cell_length_c 25.897(6)
_cell_measurement_reflns_used 45
_cell_measurement_temperature 296(2)
_cell_measurement_theta_max 16.0
_cell_measurement_theta_min 6.2
_cell_volume 6303(3)
_computing_cell_refinement 'Siemens XSCANS'
_computing_data_collection 'Siemens XSCANS'
_computing_data_reduction 'Siemens SHELXTL'
_computing_molecular_graphics 'Siemens SHELXTL'
_computing_publication_material 'Siemens SHELXTL'
_computing_structure_refinement 'SHELXL-97 (Sheldrick, 1997)'
_computing_structure_solution 'SHELXS-97 (Sheldrick, 1990)'
_diffrn_ambient_temperature 296(2)
_diffrn_measured_fraction_theta_full 0.972
_diffrn_measured_fraction_theta_max 0.972
_diffrn_measurement_device 'Siemens P4'
_diffrn_measurement_method '\w scans'
_diffrn_radiation_monochromator graphite
_diffrn_radiation_source 'sealed tube'
_diffrn_radiation_type MoK\a
_diffrn_radiation_wavelength 0.71073
_diffrn_reflns_av_R_equivalents 0.0269
_diffrn_reflns_av_sigmaI/netI 0.0400
_diffrn_reflns_limit_h_max 0
_diffrn_reflns_limit_h_min -16
_diffrn_reflns_limit_k_max 0
_diffrn_reflns_limit_k_min -20
_diffrn_reflns_limit_l_max 30
_diffrn_reflns_limit_l_min -30
_diffrn_reflns_number 5627
_diffrn_reflns_theta_full 25.00
_diffrn_reflns_theta_max 25.00
_diffrn_reflns_theta_min 1.86
_diffrn_standards_interval_count 97
_diffrn_standards_number 3
_exptl_absorpt_coefficient_mu 0.658
_exptl_absorpt_correction_T_max 0.8581
_exptl_absorpt_correction_T_min 0.7788
_exptl_absorpt_process_details empirical
_exptl_crystal_colour yellow
_exptl_crystal_density_diffrn 1.313
_exptl_crystal_density_method 'not measured'
_exptl_crystal_description block
_exptl_crystal_F_000 2540
_exptl_crystal_size_max 0.42
_exptl_crystal_size_mid 0.40
_exptl_crystal_size_min 0.36
_refine_diff_density_max 0.460
_refine_diff_density_min -0.416
_refine_diff_density_rms 0.068
_refine_ls_extinction_coef 0.00031(9)
_refine_ls_extinction_expression Fc^*^=kFc[1+0.001xFc^2^\l^3^/sin(2\q)]^-1/4^
_refine_ls_extinction_method SHELXL
_refine_ls_goodness_of_fit_ref 1.119
_refine_ls_hydrogen_treatment constr
_refine_ls_matrix_type full
_refine_ls_number_parameters 382
_refine_ls_number_reflns 5399
_refine_ls_number_restraints 0
_refine_ls_restrained_S_all 1.119
_refine_ls_R_factor_all 0.0665
_refine_ls_R_factor_gt 0.0467
_refine_ls_shift/su_max 0.001
_refine_ls_shift/su_mean 0.000
_refine_ls_structure_factor_coef Fsqd
_refine_ls_weighting_details 'calc w=1/[\s^2^(Fo^2^)+(0.0418P)^2^+18.0622P] where P=(Fo^2^+2Fc^2^)/3'
_refine_ls_weighting_scheme calc
_refine_ls_wR_factor_gt 0.1140
_refine_ls_wR_factor_ref 0.1343
_reflns_number_gt 4286
_reflns_number_total 5399
_reflns_threshold_expression >2sigma(I)
_cod_data_source_file c2ce25099c.txt
_cod_data_source_block mn3mi
_cod_depositor_comments
;
The following automatic conversions were performed:

'_symmetry_cell_setting' value 'Monoclinic' changed to 'monoclinic'
according to
/usr/data/users/saulius/automatic-downloads/retrospective/RSC/lib/dictionaries/cif_core.dic
dictionary named 'cif_core.dic' version 2.4.2 from
2011-04-26.

'_refine_ls_hydrogen_treatment' value 'CONSTR' changed
to 'constr' according to
/usr/data/users/saulius/automatic-downloads/retrospective/RSC/lib/dictionaries/cif_core.dic
dictionary named 'cif_core.dic' version 2.4.2 from 2011-04-26.

Automatic conversion script
Id: cif_fix_values 2281 2013-09-26 08:29:07Z andrius 
;
_cod_original_sg_symbol_H-M 'C2/c '
_cod_database_code 7215038

loop_
_symmetry_equiv_pos_as_xyz
'x, y, z'
'-x, y, -z+1/2'
'x+1/2, y+1/2, z'
'-x+1/2, y+1/2, -z+1/2'
'-x, -y, -z'
'x, -y, z-1/2'
'-x+1/2, -y+1/2, -z'
'x+1/2, -y+1/2, z-1/2'

loop_
_atom_site_label
_atom_site_type_symbol
_atom_site_fract_x
_atom_site_fract_y
_atom_site_fract_z
_atom_site_U_iso_or_equiv
_atom_site_adp_type
_atom_site_occupancy
_atom_site_symmetry_multiplicity
_atom_site_calc_flag
_atom_site_refinement_flags
Mn1 Mn 0.00772(3) 0.17698(3) 0.491873(18) 0.03387(17) Uani 1 1 d .
Mn2 Mn 0.2500 0.2500 0.5000 0.02921(18) Uani 1 2 d S
O1 O 0.06953(18) 0.10420(18) 0.54870(10) 0.0556(7) Uani 1 1 d .
O4 O 0.48331(18) 0.22536(18) 0.46027(10) 0.0535(7) Uani 1 1 d .
O5 O 0.21321(18) 0.15741(15) 0.55329(9) 0.0464(6) Uani 1 1 d .
O6 O 0.34091(18) 0.16958(15) 0.46020(9) 0.0455(6) Uani 1 1 d .
O8 O 0.5000 0.0408(2) 0.2500 0.0441(8) Uani 1 2 d S
N1 N -0.0998(3) 0.24288(19) 0.44055(13) 0.0532(8) Uani 1 1 d .
N2 N -0.13337(19) 0.11664(17) 0.49677(11) 0.0397(7) Uani 1 1 d .
C1 C 0.1538(2) 0.1094(2) 0.56676(12) 0.0379(8) Uani 1 1 d .
C2 C 0.1818(2) 0.0500(2) 0.60824(12) 0.0374(8) Uani 1 1 d .
C3 C 0.1215(3) -0.0110(2) 0.61916(13) 0.0456(9) Uani 1 1 d .
H3 H 0.0627 -0.0136 0.6020 0.055 Uiso 1 1 calc R
C4 C 0.1474(3) -0.0681(2) 0.65523(14) 0.0517(10) Uani 1 1 d .
H4 H 0.1070 -0.1093 0.6618 0.062 Uiso 1 1 calc R
C6 C 0.2949(3) -0.0020(3) 0.67183(15) 0.0528(10) Uani 1 1 d .
H6 H 0.3526 0.0015 0.6901 0.063 Uiso 1 1 calc R
C7 C 0.2691(3) 0.0540(2) 0.63484(14) 0.0491(9) Uani 1 1 d .
H7 H 0.3103 0.0943 0.6278 0.059 Uiso 1 1 calc R
C15 C 0.4181(2) 0.1825(2) 0.44080(12) 0.0365(7) Uani 1 1 d .
C16 C 0.4376(2) 0.1460(2) 0.38932(12) 0.0345(7) Uani 1 1 d .
C17 C 0.4998(2) 0.1823(2) 0.35758(13) 0.0407(8) Uani 1 1 d .
H17 H 0.5290 0.2286 0.3686 0.049 Uiso 1 1 calc R
C18 C 0.5196(2) 0.1514(2) 0.31006(13) 0.0419(8) Uani 1 1 d .
H18 H 0.5605 0.1770 0.2889 0.050 Uiso 1 1 calc R
C19 C 0.4772(2) 0.0812(2) 0.29448(11) 0.0352(7) Uani 1 1 d .
C20 C 0.4138(3) 0.0455(2) 0.32490(13) 0.0431(8) Uani 1 1 d .
H20 H 0.3842 -0.0005 0.3137 0.052 Uiso 1 1 calc R
C21 C 0.3940(3) 0.0777(2) 0.37217(13) 0.0438(8) Uani 1 1 d .
H21 H 0.3509 0.0533 0.3926 0.053 Uiso 1 1 calc R
C22 C -0.0783(4) 0.3069(3) 0.4138(2) 0.0832(16) Uani 1 1 d .
H22 H -0.0165 0.3244 0.4147 0.100 Uiso 1 1 calc R
C23 C -0.1466(7) 0.3474(4) 0.3848(3) 0.120(3) Uani 1 1 d .
H23 H -0.1305 0.3916 0.3662 0.144 Uiso 1 1 calc R
C24 C -0.2365(7) 0.3229(5) 0.3834(3) 0.134(3) Uani 1 1 d .
H24 H -0.2822 0.3494 0.3634 0.160 Uiso 1 1 calc R
C25 C -0.2602(5) 0.2587(4) 0.4117(3) 0.099(2) Uani 1 1 d .
H25 H -0.3223 0.2424 0.4121 0.119 Uiso 1 1 calc R
C26 C -0.1899(3) 0.2184(2) 0.43972(15) 0.0526(10) Uani 1 1 d .
C27 C -0.2079(2) 0.1465(2) 0.46907(15) 0.0458(9) Uani 1 1 d .
C28 C -0.2954(3) 0.1094(3) 0.46851(19) 0.0698(13) Uani 1 1 d .
H28 H -0.3470 0.1312 0.4503 0.084 Uiso 1 1 calc R
C29 C -0.3043(3) 0.0401(4) 0.4953(2) 0.0791(15) Uani 1 1 d .
H29 H -0.3619 0.0146 0.4949 0.095 Uiso 1 1 calc R
C30 C -0.2284(3) 0.0091(3) 0.52239(19) 0.0653(12) Uani 1 1 d .
H30 H -0.2333 -0.0378 0.5403 0.078 Uiso 1 1 calc R
C31 C -0.1447(3) 0.0488(2) 0.52260(15) 0.0503(9) Uani 1 1 d .
H31 H -0.0932 0.0280 0.5414 0.060 Uiso 1 1 calc R
C5 C 0.2341(3) -0.0630(2) 0.68130(13) 0.0489(9) Uani 1 1 d .
O7 O 0.2646(2) -0.12203(19) 0.71584(10) 0.0642(9) Uani 1 1 d .
O2 O 0.13516(16) -0.21836(15) 0.94065(8) 0.0402(6) Uani 1 1 d .
O3 O 0.05323(18) -0.11041(16) 0.92541(9) 0.0501(7) Uani 1 1 d .
C8 C 0.2236(3) -0.1296(2) 0.76275(13) 0.0460(9) Uani 1 1 d .
C9 C 0.1660(3) -0.0718(2) 0.78256(14) 0.0523(10) Uani 1 1 d .
H9 H 0.1512 -0.0268 0.7637 0.063 Uiso 1 1 calc R
C10 C 0.1314(3) -0.0834(2) 0.83127(14) 0.0485(9) Uani 1 1 d .
H10 H 0.0922 -0.0459 0.8447 0.058 Uiso 1 1 calc R
C11 C 0.1541(2) -0.1496(2) 0.86019(12) 0.0376(8) Uani 1 1 d .
C12 C 0.2122(3) -0.2059(2) 0.84006(13) 0.0421(8) Uani 1 1 d .
H12 H 0.2282 -0.2504 0.8593 0.051 Uiso 1 1 calc R
C13 C 0.2466(3) -0.1957(2) 0.79116(13) 0.0468(9) Uani 1 1 d .
H13 H 0.2851 -0.2337 0.7776 0.056 Uiso 1 1 calc R
C14 C 0.1129(2) -0.1600(2) 0.91184(12) 0.0358(7) Uani 1 1 d .

loop_
_atom_site_aniso_label
_atom_site_aniso_U_11
_atom_site_aniso_U_22
_atom_site_aniso_U_33
_atom_site_aniso_U_23
_atom_site_aniso_U_13
_atom_site_aniso_U_12
Mn1 0.0301(3) 0.0448(3) 0.0266(3) 0.0013(2) 0.00098(19) -0.0026(2)
Mn2 0.0287(3) 0.0376(4) 0.0219(3) -0.0022(3) 0.0060(2) -0.0059(3)
O1 0.0409(14) 0.0743(19) 0.0501(15) 0.0226(14) -0.0107(12) -0.0054(13)
O4 0.0461(15) 0.0705(18) 0.0441(14) -0.0225(13) 0.0036(12) -0.0050(13)
O5 0.0472(14) 0.0508(15) 0.0415(13) 0.0162(12) 0.0052(11) -0.0095(12)
O6 0.0482(15) 0.0503(15) 0.0397(13) -0.0073(11) 0.0187(11) -0.0010(12)
O8 0.060(2) 0.049(2) 0.0241(16) 0.000 0.0127(15) 0.000
N1 0.061(2) 0.0473(19) 0.0501(19) 0.0087(15) -0.0076(16) 0.0032(16)
N2 0.0330(15) 0.0422(16) 0.0437(16) 0.0015(13) 0.0014(12) -0.0002(13)
C1 0.0366(18) 0.050(2) 0.0276(16) 0.0041(15) 0.0034(13) -0.0035(16)
C2 0.0351(17) 0.051(2) 0.0262(15) 0.0063(15) 0.0005(13) -0.0045(15)
C3 0.0381(19) 0.061(2) 0.0375(18) 0.0142(17) -0.0012(15) -0.0072(17)
C4 0.051(2) 0.057(2) 0.048(2) 0.0175(19) 0.0081(17) -0.0076(19)
C6 0.042(2) 0.070(3) 0.046(2) 0.0142(19) -0.0076(17) 0.0008(19)
C7 0.0386(19) 0.063(2) 0.045(2) 0.0101(18) -0.0039(16) -0.0063(18)
C15 0.0385(18) 0.0393(18) 0.0321(17) -0.0025(14) 0.0060(14) 0.0047(15)
C16 0.0335(17) 0.0431(19) 0.0272(16) -0.0017(14) 0.0035(13) 0.0026(14)
C17 0.0350(18) 0.052(2) 0.0357(17) -0.0061(16) 0.0020(14) -0.0061(16)
C18 0.0365(18) 0.058(2) 0.0319(17) 0.0006(16) 0.0101(14) -0.0083(16)
C19 0.0384(17) 0.0458(19) 0.0219(15) 0.0012(14) 0.0043(13) 0.0041(15)
C20 0.055(2) 0.042(2) 0.0330(17) -0.0037(15) 0.0108(16) -0.0091(17)
C21 0.053(2) 0.046(2) 0.0339(17) -0.0019(15) 0.0165(15) -0.0078(17)
C22 0.102(4) 0.057(3) 0.091(4) 0.032(3) 0.001(3) -0.004(3)
C23 0.158(7) 0.075(4) 0.123(6) 0.055(4) -0.021(5) 0.007(5)
C24 0.145(7) 0.107(6) 0.141(7) 0.046(5) -0.067(6) 0.031(5)
C25 0.087(4) 0.089(4) 0.115(5) 0.010(4) -0.047(4) 0.025(3)
C26 0.050(2) 0.056(2) 0.050(2) -0.0090(19) -0.0162(18) 0.0122(19)
C27 0.0323(18) 0.056(2) 0.049(2) -0.0091(18) -0.0025(15) 0.0051(16)
C28 0.035(2) 0.094(4) 0.080(3) -0.013(3) -0.005(2) 0.001(2)
C29 0.045(3) 0.094(4) 0.100(4) -0.005(3) 0.018(3) -0.027(3)
C30 0.054(3) 0.065(3) 0.080(3) 0.003(2) 0.025(2) -0.012(2)
C31 0.043(2) 0.053(2) 0.056(2) 0.0033(19) 0.0114(17) -0.0026(18)
C5 0.052(2) 0.065(3) 0.0297(17) 0.0155(17) 0.0101(16) 0.0172(19)
O7 0.0697(19) 0.084(2) 0.0406(14) 0.0335(14) 0.0237(13) 0.0363(16)
O2 0.0384(13) 0.0536(15) 0.0287(11) 0.0099(11) 0.0023(9) 0.0063(11)
O3 0.0515(15) 0.0597(16) 0.0402(13) 0.0107(12) 0.0143(11) 0.0194(13)
C8 0.0419(19) 0.066(2) 0.0310(17) 0.0128(17) 0.0065(14) 0.0134(18)
C9 0.059(2) 0.057(2) 0.042(2) 0.0235(18) 0.0102(17) 0.0202(19)
C10 0.051(2) 0.055(2) 0.0406(19) 0.0144(17) 0.0119(16) 0.0208(18)
C11 0.0344(17) 0.050(2) 0.0279(16) 0.0080(15) 0.0024(13) 0.0066(15)
C12 0.045(2) 0.048(2) 0.0338(18) 0.0099(15) 0.0030(15) 0.0120(16)
C13 0.049(2) 0.057(2) 0.0352(18) 0.0116(17) 0.0107(16) 0.0175(18)
C14 0.0304(16) 0.050(2) 0.0269(16) 0.0048(14) -0.0004(13) 0.0036(15)

loop_
_atom_type_symbol
_atom_type_description
_atom_type_scat_dispersion_real
_atom_type_scat_dispersion_imag
_atom_type_scat_source
C C 0.0033 0.0016 'International Tables Vol C Tables 4.2.6.8 and 6.1.1.4'
H H 0.0000 0.0000 'International Tables Vol C Tables 4.2.6.8 and 6.1.1.4'
N N 0.0061 0.0033 'International Tables Vol C Tables 4.2.6.8 and 6.1.1.4'
O O 0.0106 0.0060 'International Tables Vol C Tables 4.2.6.8 and 6.1.1.4'
Mn Mn 0.3368 0.7283 'International Tables Vol C Tables 4.2.6.8 and 6.1.1.4'

loop_
_geom_angle_atom_site_label_1
_geom_angle_atom_site_label_2
_geom_angle_atom_site_label_3
_geom_angle
_geom_angle_site_symmetry_1
_geom_angle_site_symmetry_3
O4 Mn1 O1 92.68(12) 7_556 .
O4 Mn1 O3 150.95(10) 7_556 6
O1 Mn1 O3 96.50(12) . 6
O4 Mn1 N2 110.98(11) 7_556 .
O1 Mn1 N2 91.93(10) . .
O3 Mn1 N2 96.23(10) 6 .
O4 Mn1 N1 88.29(12) 7_556 .
O1 Mn1 N1 162.61(12) . .
O3 Mn1 N1 90.93(12) 6 .
N2 Mn1 N1 71.59(12) . .
O4 Mn1 O2 93.91(10) 7_556 6
O1 Mn1 O2 105.02(10) . 6
O3 Mn1 O2 57.09(9) 6 6
N2 Mn1 O2 149.28(9) . 6
N1 Mn1 O2 92.22(11) . 6
O4 Mn1 C14 122.49(11) 7_556 6
O1 Mn1 C14 104.58(11) . 6
O3 Mn1 C14 28.46(10) 6 6
N2 Mn1 C14 122.44(10) . 6
N1 Mn1 C14 89.39(12) . 6
O2 Mn1 C14 28.82(9) 6 6
O5 Mn2 O5 180 7_556 .
O5 Mn2 O6 90.65(10) 7_556 7_556
O5 Mn2 O6 89.35(10) . 7_556
O5 Mn2 O6 89.35(10) 7_556 .
O5 Mn2 O6 90.65(10) . .
O6 Mn2 O6 180 7_556 .
O5 Mn2 O2 86.14(9) 7_556 6
O5 Mn2 O2 93.86(9) . 6
O6 Mn2 O2 92.51(9) 7_556 6
O6 Mn2 O2 87.49(9) . 6
O5 Mn2 O2 93.86(9) 7_556 4_556
O5 Mn2 O2 86.14(9) . 4_556
O6 Mn2 O2 87.49(9) 7_556 4_556
O6 Mn2 O2 92.51(9) . 4_556
O2 Mn2 O2 180 6 4_556
C1 O1 Mn1 125.1(2) . .
C15 O4 Mn1 136.2(2) . 7_556
C1 O5 Mn2 147.8(2) . .
C15 O6 Mn2 129.4(2) . .
C19 O8 C19 120.8(4) . 2_655
C22 N1 C26 119.3(4) . .
C22 N1 Mn1 122.7(3) . .
C26 N1 Mn1 117.9(3) . .
C31 N2 C27 118.4(3) . .
C31 N2 Mn1 123.1(2) . .
C27 N2 Mn1 118.3(2) . .
O5 C1 O1 126.1(3) . .
O5 C1 C2 118.8(3) . .
O1 C1 C2 115.1(3) . .
C3 C2 C7 118.9(3) . .
C3 C2 C1 120.1(3) . .
C7 C2 C1 121.0(3) . .
C4 C3 C2 121.2(3) . .
C5 C4 C3 119.0(4) . .
C5 C6 C7 119.6(4) . .
C6 C7 C2 120.4(4) . .
O6 C15 O4 125.8(3) . .
O6 C15 C16 119.2(3) . .
O4 C15 C16 115.1(3) . .
C21 C16 C17 118.5(3) . .
C21 C16 C15 122.0(3) . .
C17 C16 C15 119.5(3) . .
C18 C17 C16 121.6(3) . .
C17 C18 C19 118.8(3) . .
C20 C19 C18 120.4(3) . .
C20 C19 O8 116.3(3) . .
C18 C19 O8 123.2(3) . .
C19 C20 C21 120.1(3) . .
C16 C21 C20 120.6(3) . .
N1 C22 C23 121.0(6) . .
C24 C23 C22 120.1(6) . .
C23 C24 C25 119.7(6) . .
C24 C25 C26 118.9(6) . .
N1 C26 C25 121.0(5) . .
N1 C26 C27 116.2(3) . .
C25 C26 C27 122.8(5) . .
N2 C27 C28 120.8(4) . .
N2 C27 C26 115.7(3) . .
C28 C27 C26 123.5(4) . .
C29 C28 C27 119.2(4) . .
C30 C29 C28 120.0(4) . .
C29 C30 C31 118.5(5) . .
N2 C31 C30 123.2(4) . .
C4 C5 C6 120.9(3) . .
C4 C5 O7 120.5(4) . .
C6 C5 O7 118.5(3) . .
C8 O7 C5 119.8(3) . .
C14 O2 Mn2 137.5(2) . 4_546
C14 O2 Mn1 85.45(18) . 6_556
Mn2 O2 Mn1 103.75(9) 4_546 6_556
C14 O3 Mn1 95.9(2) . 6_556
C13 C8 O7 116.5(3) . .
C13 C8 C9 120.7(3) . .
O7 C8 C9 122.7(3) . .
C10 C9 C8 118.3(3) . .
C11 C10 C9 121.5(3) . .
C10 C11 C12 119.3(3) . .
C10 C11 C14 119.2(3) . .
C12 C11 C14 121.5(3) . .
C11 C12 C13 120.0(3) . .
C8 C13 C12 120.2(3) . .
O3 C14 O2 120.8(3) . .
O3 C14 C11 118.0(3) . .
O2 C14 C11 121.1(3) . .
O3 C14 Mn1 55.67(17) . 6_556
O2 C14 Mn1 65.74(16) . 6_556
C11 C14 Mn1 168.4(2) . 6_556

loop_
_geom_bond_atom_site_label_1
_geom_bond_atom_site_label_2
_geom_bond_distance
_geom_bond_site_symmetry_2
Mn1 O4 2.078(3) 7_556
Mn1 O1 2.086(3) .
Mn1 O3 2.189(3) 6
Mn1 N2 2.271(3) .
Mn1 N1 2.275(3) .
Mn1 O2 2.412(2) 6
Mn1 C14 2.637(3) 6
Mn2 O5 2.181(2) 7_556
Mn2 O5 2.181(2) .
Mn2 O6 2.184(2) 7_556
Mn2 O6 2.184(2) .
Mn2 O2 2.253(2) 6
Mn2 O2 2.253(2) 4_556
O1 C1 1.270(4) .
O4 C15 1.268(4) .
O4 Mn1 2.078(3) 7_556
O5 C1 1.243(4) .
O6 C15 1.254(4) .
O8 C19 1.395(4) .
O8 C19 1.395(4) 2_655
N1 C22 1.339(6) .
N1 C26 1.351(5) .
N2 C31 1.351(5) .
N2 C27 1.352(4) .
C1 C2 1.515(5) .
C2 C3 1.390(5) .
C2 C7 1.393(5) .
C3 C4 1.388(5) .
C4 C5 1.381(5) .
C6 C5 1.386(6) .
C6 C7 1.389(5) .
C15 C16 1.510(4) .
C16 C21 1.385(5) .
C16 C17 1.387(5) .
C17 C18 1.382(5) .
C18 C19 1.393(5) .
C19 C20 1.373(5) .
C20 C21 1.385(5) .
C22 C23 1.385(8) .
C23 C24 1.348(11) .
C24 C25 1.371(10) .
C25 C26 1.390(6) .
C26 C27 1.473(6) .
C27 C28 1.400(6) .
C28 C29 1.381(7) .
C29 C30 1.367(7) .
C30 C31 1.374(6) .
C5 O7 1.402(4) .
O7 C8 1.381(4) .
O2 C14 1.275(4) .
O2 Mn2 2.253(2) 4_546
O2 Mn1 2.412(2) 6_556
O3 C14 1.263(4) .
O3 Mn1 2.189(3) 6_556
C8 C13 1.378(5) .
C8 C9 1.399(5) .
C9 C10 1.393(5) .
C10 C11 1.385(5) .
C11 C12 1.389(5) .
C11 C14 1.500(4) .
C12 C13 1.392(5) .
C14 Mn1 2.637(3) 6_556
